data_7063752
loop_
_publ_author_name
'Ferraro, Valentina'
'Gan, Xuemin'
'Rehak, Florian R.'
'Ralle, Philipp'
'Nieger, Martin'
'Steffen, Andreas'
'Klopper, Wim'
'Br\"ase, Stefan'

_publ_section_title
;
 Blue to yellow-emitting neutral Cu(i) complexes with \m-bridging
 1,2,4-triazole: synthesis, photophysical characterization and DFT
 calculations
;
_journal_issue 29
_journal_name_full 'New Journal of Chemistry'
_journal_page_first 12468
_journal_page_last 12475
_journal_paper_doi 10.1039/D5NJ01056J
_journal_volume 49
_journal_year 2025
_chemical_formula_moiety 'C42 H42 Cu2 N10 P2'
_chemical_formula_sum 'C42 H42 Cu2 N10 P2'
_chemical_formula_weight 875.87
_space_group_crystal_system monoclinic
_space_group_IT_number 14
_space_group_name_Hall '-P 2yn'
_space_group_name_H-M_alt 'P 1 21/n 1'
_atom_sites_solution_hydrogens difmap
_atom_sites_solution_primary dual
_atom_sites_solution_secondary difmap
_audit_creation_method SHELXL-2014/7
_audit_update_record
;
2024-08-27 deposited with the CCDC.	2025-04-09 downloaded from the CCDC.
;
_cell_angle_alpha 90
_cell_angle_beta 96.780(2)
_cell_angle_gamma 90
_cell_formula_units_Z 2
_cell_length_a 11.9021(6)
_cell_length_b 13.9102(7)
_cell_length_c 12.7558(6)
_cell_measurement_reflns_used 9827
_cell_measurement_temperature 298(2)
_cell_measurement_theta_max 72.1
_cell_measurement_theta_min 4.7
_cell_volume 2097.09(18)
_computing_cell_refinement 'APEX3 (Bruker AXS Inc., 2016)'
_computing_data_collection 'APEX3 (Bruker AXS Inc., 2016)'
_computing_data_reduction 'SAINT (Bruker AXS Inc., 2016)'
_computing_structure_refinement 'SHELXL-2014/7 (Sheldrick, 2014)'
_computing_structure_solution 'SHELXT (Sheldrick, 2015)'
_diffrn_ambient_temperature 298(2)
_diffrn_measured_fraction_theta_full 0.999
_diffrn_measured_fraction_theta_max 0.999
_diffrn_measurement_device_type 'Bruker D8 VENTURE with PhotonII CPAD detector'
_diffrn_measurement_method 'rotation in \f and \w, 1\%, shutterless'
_diffrn_radiation_type CuK\a
_diffrn_radiation_wavelength 1.54178
_diffrn_reflns_av_R_equivalents 0.0258
_diffrn_reflns_av_unetI/netI 0.0176
_diffrn_reflns_Laue_measured_fraction_full 0.999
_diffrn_reflns_Laue_measured_fraction_max 0.999
_diffrn_reflns_limit_h_max 14
_diffrn_reflns_limit_h_min -14
_diffrn_reflns_limit_k_max 17
_diffrn_reflns_limit_k_min -17
_diffrn_reflns_limit_l_max 15
_diffrn_reflns_limit_l_min -15
_diffrn_reflns_number 37025
_diffrn_reflns_point_group_measured_fraction_full 0.999
_diffrn_reflns_point_group_measured_fraction_max 0.999
_diffrn_reflns_theta_full 67.679
_diffrn_reflns_theta_max 72.199
_diffrn_reflns_theta_min 4.721
_diffrn_source 'INCOATEC microfocus sealed tube'
_exptl_absorpt_coefficient_mu 2.311
_exptl_absorpt_correction_T_max 0.9154
_exptl_absorpt_correction_T_min 0.7674
_exptl_absorpt_correction_type multi-scan
_exptl_absorpt_process_details 'SADABS (Sheldrick, 2014)'
_exptl_crystal_colour yellow
_exptl_crystal_density_diffrn 1.387
_exptl_crystal_description plates
_exptl_crystal_F_000 904
_exptl_crystal_size_max 0.120
_exptl_crystal_size_mid 0.100
_exptl_crystal_size_min 0.040
_refine_diff_density_max 0.248
_refine_diff_density_min -0.399
_refine_diff_density_rms 0.041
_refine_ls_extinction_method none
_refine_ls_goodness_of_fit_ref 1.051
_refine_ls_hydrogen_treatment constr
_refine_ls_matrix_type full
_refine_ls_number_parameters 255
_refine_ls_number_reflns 4140
_refine_ls_number_restraints 0
_refine_ls_restrained_S_all 1.051
_refine_ls_R_factor_all 0.0285
_refine_ls_R_factor_gt 0.0278
_refine_ls_shift/su_max 0.002
_refine_ls_shift/su_mean 0.000
_refine_ls_structure_factor_coef Fsqd
_refine_ls_weighting_details 'w=1/[\s^2^(Fo^2^)+(0.0403P)^2^+0.7705P] where P=(Fo^2^+2Fc^2^)/3'
_refine_ls_weighting_scheme calc
_refine_ls_wR_factor_gt 0.0779
_refine_ls_wR_factor_ref 0.0786
_reflns_Friedel_coverage 0.000
_reflns_number_gt 3992
_reflns_number_total 4140
_reflns_threshold_expression 'I > 2\s(I)'
_cod_data_source_file d5nj01056j2.cif
_cod_data_source_block sb1362_hy
_cod_depositor_comments 'Adding full bibliography for 7063748--7063752.cif.'
_cod_original_sg_symbol_H-M 'P 21/n'
_cod_database_code 7063752
_shelx_shelxl_version_number 2014/7
_shelx_space_group_comment
;
The symmetry employed for this shelxl refinement is uniquely defined
by the following loop, which should always be used as a source of
symmetry information in preference to the above space-group names.
They are only intended as comments.
;
_shelx_estimated_absorpt_t_min 0.769
_shelx_estimated_absorpt_t_max 0.913

loop_
_space_group_symop_operation_xyz
'x, y, z'
'-x+1/2, y+1/2, -z+1/2'
'-x, -y, -z'
'x-1/2, -y-1/2, z-1/2'

loop_
_atom_site_label
_atom_site_type_symbol
_atom_site_fract_x
_atom_site_fract_y
_atom_site_fract_z
_atom_site_U_iso_or_equiv
_atom_site_adp_type
_atom_site_occupancy
_atom_site_site_symmetry_order
_atom_site_calc_flag
_atom_site_refinement_flags_posn
_atom_site_refinement_flags_adp
_atom_site_refinement_flags_occupancy
_atom_site_disorder_assembly
_atom_site_disorder_group
Cu1 Cu 0.57358(2) 0.55468(2) 0.12086(2) 0.04216(9) Uani 1 1 d . . . . .
P1 P 0.68459(3) 0.59343(3) 0.26320(3) 0.03348(10) Uani 1 1 d . . . . .
C1 C 0.61869(12) 0.69941(11) 0.31711(11) 0.0375(3) Uani 1 1 d . . . . .
N2 N 0.65551(12) 0.72474(11) 0.41651(11) 0.0501(3) Uani 1 1 d . . . . .
C3 C 0.60192(17) 0.79606(15) 0.45970(15) 0.0587(5) Uani 1 1 d . . . . .
H3 H 0.6287 0.8157 0.5278 0.070 Uiso 1 1 calc R U . . .
C4 C 0.50917(17) 0.84183(14) 0.40854(17) 0.0614(5) Uani 1 1 d . . . . .
H4 H 0.4718 0.8890 0.4428 0.074 Uiso 1 1 calc R U . . .
C5 C 0.47228(15) 0.81729(13) 0.30657(17) 0.0564(4) Uani 1 1 d . . . . .
H5 H 0.4095 0.8476 0.2707 0.068 Uiso 1 1 calc R U . . .
C6 C 0.52970(12) 0.74620(11) 0.25663(13) 0.0415(3) Uani 1 1 d . . . . .
N7 N 0.50391(12) 0.72110(11) 0.14756(11) 0.0505(3) Uani 1 1 d . . . . .
C8 C 0.5702(2) 0.78152(17) 0.08252(17) 0.0747(6) Uani 1 1 d . . . . .
H8A H 0.5484 0.8475 0.0884 0.112 Uiso 1 1 calc R U . . .
H8B H 0.5562 0.7616 0.0101 0.112 Uiso 1 1 calc R U . . .
H8C H 0.6493 0.7747 0.1067 0.112 Uiso 1 1 calc R U . . .
C9 C 0.38243(19) 0.7261(2) 0.1085(2) 0.0842(7) Uani 1 1 d . . . . .
H9A H 0.3401 0.6895 0.1542 0.126 Uiso 1 1 calc R U . . .
H9B H 0.3701 0.7001 0.0383 0.126 Uiso 1 1 calc R U . . .
H9C H 0.3580 0.7919 0.1075 0.126 Uiso 1 1 calc R U . . .
C10 C 0.82992(12) 0.63245(11) 0.25424(11) 0.0370(3) Uani 1 1 d . . . . .
C11 C 0.90205(15) 0.56732(14) 0.21429(15) 0.0513(4) Uani 1 1 d . . . . .
H11 H 0.8750 0.5070 0.1923 0.062 Uiso 1 1 calc R U . . .
C12 C 1.01414(16) 0.59092(17) 0.20671(16) 0.0622(5) Uani 1 1 d . . . . .
H12 H 1.0618 0.5464 0.1801 0.075 Uiso 1 1 calc R U . . .
C13 C 1.05433(15) 0.67933(18) 0.23826(15) 0.0632(5) Uani 1 1 d . . . . .
H13 H 1.1293 0.6952 0.2328 0.076 Uiso 1 1 calc R U . . .
C14 C 0.98496(17) 0.74433(16) 0.27764(16) 0.0651(5) Uani 1 1 d . . . . .
H14 H 1.0131 0.8043 0.2996 0.078 Uiso 1 1 calc R U . . .
C15 C 0.87200(15) 0.72188(13) 0.28549(14) 0.0529(4) Uani 1 1 d . . . . .
H15 H 0.8250 0.7671 0.3118 0.064 Uiso 1 1 calc R U . . .
C16 C 0.70065(13) 0.51495(11) 0.37879(12) 0.0412(3) Uani 1 1 d . . . . .
C17 C 0.78812(19) 0.52288(15) 0.45992(15) 0.0637(5) Uani 1 1 d . . . . .
H17 H 0.8448 0.5684 0.4563 0.076 Uiso 1 1 calc R U . . .
C18 C 0.7909(3) 0.46249(19) 0.54693(17) 0.0831(7) Uani 1 1 d . . . . .
H18 H 0.8499 0.4679 0.6013 0.100 Uiso 1 1 calc R U . . .
C19 C 0.7091(3) 0.3958(2) 0.55399(18) 0.0840(7) Uani 1 1 d . . . . .
H19 H 0.7108 0.3571 0.6136 0.101 Uiso 1 1 calc R U . . .
C20 C 0.6249(3) 0.3859(2) 0.4738(3) 0.1041(10) Uani 1 1 d . . . . .
H20 H 0.5694 0.3394 0.4778 0.125 Uiso 1 1 calc R U . . .
C21 C 0.6209(2) 0.44475(18) 0.3854(2) 0.0811(7) Uani 1 1 d . . . . .
H21 H 0.5634 0.4364 0.3301 0.097 Uiso 1 1 calc R U . . .
N22 N 0.42630(10) 0.48683(10) 0.11190(9) 0.0400(3) Uani 1 1 d . . . . .
C23 C 0.35400(14) 0.47801(14) 0.18290(13) 0.0503(4) Uani 1 1 d . . . . .
H23 H 0.3694 0.5005 0.2517 0.060 Uiso 1 1 calc R U . . .
N24 N 0.25807(14) 0.43442(16) 0.14751(14) 0.0735(6) Uani 1 1 d . . . . .
C25 C 0.27548(17) 0.4155(2) 0.04809(16) 0.0755(7) Uani 1 1 d . . . . .
H25 H 0.2226 0.3836 0.0010 0.091 Uiso 1 1 calc R U . . .
N26 N 0.37325(11) 0.44559(11) 0.02176(11) 0.0489(3) Uani 1 1 d . . . . .

loop_
_atom_site_aniso_label
_atom_site_aniso_U_11
_atom_site_aniso_U_22
_atom_site_aniso_U_33
_atom_site_aniso_U_23
_atom_site_aniso_U_13
_atom_site_aniso_U_12
Cu1 0.03583(14) 0.05897(17) 0.03052(13) -0.00392(9) -0.00098(9) -0.01353(9)
P1 0.03121(18) 0.03891(19) 0.02885(18) -0.00345(13) -0.00258(13) 0.00075(13)
C1 0.0332(7) 0.0430(7) 0.0361(7) 0.0002(6) 0.0029(5) 0.0034(6)
N2 0.0517(8) 0.0586(8) 0.0389(7) -0.0099(6) 0.0007(6) 0.0123(7)
C3 0.0645(11) 0.0642(11) 0.0489(10) -0.0137(8) 0.0131(8) 0.0107(9)
C4 0.0573(10) 0.0570(10) 0.0744(13) -0.0075(9) 0.0261(9) 0.0133(9)
C5 0.0416(9) 0.0513(10) 0.0767(13) 0.0092(9) 0.0083(8) 0.0137(7)
C6 0.0331(7) 0.0428(8) 0.0479(8) 0.0085(6) 0.0025(6) 0.0007(6)
N7 0.0451(7) 0.0550(8) 0.0478(8) 0.0129(6) -0.0106(6) -0.0008(6)
C8 0.1023(17) 0.0716(13) 0.0489(11) 0.0181(10) 0.0039(11) -0.0151(12)
C9 0.0579(12) 0.0892(16) 0.0948(17) 0.0100(13) -0.0352(12) 0.0097(11)
C10 0.0330(7) 0.0460(8) 0.0303(7) -0.0005(6) -0.0026(5) -0.0004(6)
C11 0.0428(9) 0.0560(10) 0.0551(10) -0.0064(8) 0.0057(7) 0.0039(7)
C12 0.0409(9) 0.0864(14) 0.0604(11) 0.0043(10) 0.0107(8) 0.0110(9)
C13 0.0380(9) 0.1020(16) 0.0488(10) 0.0142(10) 0.0017(7) -0.0127(10)
C14 0.0598(11) 0.0719(12) 0.0619(11) -0.0007(10) 0.0011(9) -0.0287(10)
C15 0.0516(9) 0.0519(9) 0.0558(10) -0.0081(8) 0.0080(8) -0.0096(8)
C16 0.0459(8) 0.0422(8) 0.0350(7) 0.0000(6) 0.0021(6) 0.0058(6)
C17 0.0781(13) 0.0606(11) 0.0465(10) 0.0069(8) -0.0179(9) -0.0040(10)
C18 0.117(2) 0.0803(15) 0.0445(11) 0.0118(10) -0.0200(12) 0.0119(15)
C19 0.117(2) 0.0824(16) 0.0547(12) 0.0287(11) 0.0192(13) 0.0177(15)
C20 0.0943(19) 0.110(2) 0.106(2) 0.0563(18) 0.0076(17) -0.0249(17)
C21 0.0687(14) 0.0882(16) 0.0812(16) 0.0351(13) -0.0127(12) -0.0239(12)
N22 0.0357(6) 0.0525(7) 0.0314(6) -0.0039(5) 0.0027(5) -0.0097(5)
C23 0.0442(8) 0.0698(11) 0.0382(8) -0.0076(8) 0.0107(7) -0.0098(8)
N24 0.0457(8) 0.1221(16) 0.0557(10) -0.0152(10) 0.0193(7) -0.0296(9)
C25 0.0456(10) 0.132(2) 0.0503(11) -0.0207(12) 0.0094(8) -0.0416(12)
N26 0.0363(7) 0.0755(10) 0.0347(7) -0.0078(6) 0.0031(5) -0.0196(6)

loop_
_atom_type_symbol
_atom_type_description
_atom_type_scat_dispersion_real
_atom_type_scat_dispersion_imag
_atom_type_scat_source
C C 0.0181 0.0091 'International Tables Vol C Tables 4.2.6.8 and 6.1.1.4'
H H 0.0000 0.0000 'International Tables Vol C Tables 4.2.6.8 and 6.1.1.4'
N N 0.0311 0.0180 'International Tables Vol C Tables 4.2.6.8 and 6.1.1.4'
P P 0.2955 0.4335 'International Tables Vol C Tables 4.2.6.8 and 6.1.1.4'
Cu Cu -1.9646 0.5888 'International Tables Vol C Tables 4.2.6.8 and 6.1.1.4'

loop_
_geom_angle_atom_site_label_1
_geom_angle_atom_site_label_2
_geom_angle_atom_site_label_3
_geom_angle
_geom_angle_site_symmetry_1
_geom_angle_site_symmetry_3
_geom_angle_publ_flag
N22 Cu1 N26 108.66(5) . 3_665 ?
N22 Cu1 P1 127.57(4) . . ?
N26 Cu1 P1 122.19(4) 3_665 . ?
N22 Cu1 N7 98.26(5) . . ?
N26 Cu1 N7 105.80(6) 3_665 . ?
P1 Cu1 N7 80.55(3) . . ?
C16 P1 C10 102.60(7) . . ?
C16 P1 C1 100.70(7) . . ?
C10 P1 C1 103.51(7) . . ?
C16 P1 Cu1 121.28(5) . . ?
C10 P1 Cu1 120.34(5) . . ?
C1 P1 Cu1 105.41(5) . . ?
N2 C1 C6 122.88(14) . . ?
N2 C1 P1 117.28(11) . . ?
C6 C1 P1 119.74(12) . . ?
C3 N2 C1 117.91(15) . . ?
N2 C3 C4 123.12(18) . . ?
N2 C3 H3 118.4 . . ?
C4 C3 H3 118.4 . . ?
C5 C4 C3 119.17(16) . . ?
C5 C4 H4 120.4 . . ?
C3 C4 H4 120.4 . . ?
C4 C5 C6 119.42(16) . . ?
C4 C5 H5 120.3 . . ?
C6 C5 H5 120.3 . . ?
C1 C6 C5 117.26(15) . . ?
C1 C6 N7 119.00(14) . . ?
C5 C6 N7 123.72(15) . . ?
C6 N7 C8 109.89(15) . . ?
C6 N7 C9 113.96(17) . . ?
C8 N7 C9 110.61(17) . . ?
C6 N7 Cu1 108.80(9) . . ?
C8 N7 Cu1 104.09(13) . . ?
C9 N7 Cu1 109.01(13) . . ?
N7 C8 H8A 109.5 . . ?
N7 C8 H8B 109.5 . . ?
H8A C8 H8B 109.5 . . ?
N7 C8 H8C 109.5 . . ?
H8A C8 H8C 109.5 . . ?
H8B C8 H8C 109.5 . . ?
N7 C9 H9A 109.5 . . ?
N7 C9 H9B 109.5 . . ?
H9A C9 H9B 109.5 . . ?
N7 C9 H9C 109.5 . . ?
H9A C9 H9C 109.5 . . ?
H9B C9 H9C 109.5 . . ?
C15 C10 C11 118.38(15) . . ?
C15 C10 P1 124.20(12) . . ?
C11 C10 P1 117.41(12) . . ?
C10 C11 C12 120.87(18) . . ?
C10 C11 H11 119.6 . . ?
C12 C11 H11 119.6 . . ?
C13 C12 C11 119.96(19) . . ?
C13 C12 H12 120.0 . . ?
C11 C12 H12 120.0 . . ?
C14 C13 C12 120.11(17) . . ?
C14 C13 H13 119.9 . . ?
C12 C13 H13 119.9 . . ?
C13 C14 C15 120.65(19) . . ?
C13 C14 H14 119.7 . . ?
C15 C14 H14 119.7 . . ?
C10 C15 C14 120.02(18) . . ?
C10 C15 H15 120.0 . . ?
C14 C15 H15 120.0 . . ?
C21 C16 C17 118.44(17) . . ?
C21 C16 P1 117.91(14) . . ?
C17 C16 P1 123.66(14) . . ?
C16 C17 C18 119.6(2) . . ?
C16 C17 H17 120.2 . . ?
C18 C17 H17 120.2 . . ?
C19 C18 C17 121.2(2) . . ?
C19 C18 H18 119.4 . . ?
C17 C18 H18 119.4 . . ?
C20 C19 C18 119.6(2) . . ?
C20 C19 H19 120.2 . . ?
C18 C19 H19 120.2 . . ?
C19 C20 C21 120.4(3) . . ?
C19 C20 H20 119.8 . . ?
C21 C20 H20 119.8 . . ?
C16 C21 C20 120.8(2) . . ?
C16 C21 H21 119.6 . . ?
C20 C21 H21 119.6 . . ?
C23 N22 N26 105.21(12) . . ?
C23 N22 Cu1 130.18(11) . . ?
N26 N22 Cu1 124.36(10) . . ?
N24 C23 N22 114.36(15) . . ?
N24 C23 H23 122.8 . . ?
N22 C23 H23 122.8 . . ?
C23 N24 C25 100.93(15) . . ?
N26 C25 N24 114.87(16) . . ?
N26 C25 H25 122.6 . . ?
N24 C25 H25 122.6 . . ?
C25 N26 N22 104.62(14) . . ?
C25 N26 Cu1 128.08(12) . 3_665 ?
N22 N26 Cu1 126.97(10) . 3_665 ?

loop_
_geom_bond_atom_site_label_1
_geom_bond_atom_site_label_2
_geom_bond_distance
_geom_bond_site_symmetry_2
_geom_bond_publ_flag
Cu1 N22 1.9823(12) . ?
Cu1 N26 1.9955(14) 3_665 ?
Cu1 P1 2.1832(4) . ?
Cu1 N7 2.4957(16) . ?
P1 C16 1.8264(16) . ?
P1 C10 1.8293(15) . ?
P1 C1 1.8408(15) . ?
C1 N2 1.339(2) . ?
C1 C6 1.396(2) . ?
N2 C3 1.333(2) . ?
C3 C4 1.371(3) . ?
C3 H3 0.9300 . ?
C4 C5 1.366(3) . ?
C4 H4 0.9300 . ?
C5 C6 1.398(2) . ?
C5 H5 0.9300 . ?
C6 N7 1.432(2) . ?
N7 C8 1.474(3) . ?
N7 C9 1.474(2) . ?
C8 H8A 0.9600 . ?
C8 H8B 0.9600 . ?
C8 H8C 0.9600 . ?
C9 H9A 0.9600 . ?
C9 H9B 0.9600 . ?
C9 H9C 0.9600 . ?
C10 C15 1.382(2) . ?
C10 C11 1.386(2) . ?
C11 C12 1.388(3) . ?
C11 H11 0.9300 . ?
C12 C13 1.363(3) . ?
C12 H12 0.9300 . ?
C13 C14 1.360(3) . ?
C13 H13 0.9300 . ?
C14 C15 1.395(3) . ?
C14 H14 0.9300 . ?
C15 H15 0.9300 . ?
C16 C21 1.372(3) . ?
C16 C17 1.383(2) . ?
C17 C18 1.389(3) . ?
C17 H17 0.9300 . ?
C18 C19 1.355(4) . ?
C18 H18 0.9300 . ?
C19 C20 1.351(4) . ?
C19 H19 0.9300 . ?
C20 C21 1.390(3) . ?
C20 H20 0.9300 . ?
C21 H21 0.9300 . ?
N22 C23 1.326(2) . ?
N22 N26 1.3706(18) . ?
C23 N24 1.324(2) . ?
C23 H23 0.9300 . ?
N24 C25 1.335(3) . ?
C25 N26 1.317(2) . ?
C25 H25 0.9300 . ?
N26 Cu1 1.9955(14) 3_665 ?

loop_
_geom_hbond_atom_site_label_D
_geom_hbond_atom_site_label_H
_geom_hbond_atom_site_label_A
_geom_hbond_distance_DH
_geom_hbond_distance_HA
_geom_hbond_distance_DA
_geom_hbond_angle_DHA
_geom_hbond_site_symmetry_A
C5 H5 N24 0.93 2.65 3.300(2) 127.7 2
C15 H15 N2 0.93 2.62 3.233(2) 124.4 .

loop_
_geom_torsion_atom_site_label_1
_geom_torsion_atom_site_label_2
_geom_torsion_atom_site_label_3
_geom_torsion_atom_site_label_4
_geom_torsion
_geom_torsion_site_symmetry_1
_geom_torsion_site_symmetry_2
_geom_torsion_site_symmetry_3
_geom_torsion_site_symmetry_4
_geom_torsion_publ_flag
N22 Cu1 P1 C16 36.14(8) . . . . ?
N26 Cu1 P1 C16 -127.87(8) 3_665 . . . ?
N7 Cu1 P1 C16 129.33(7) . . . . ?
N22 Cu1 P1 C10 166.78(8) . . . . ?
N26 Cu1 P1 C10 2.77(8) 3_665 . . . ?
N7 Cu1 P1 C10 -100.03(7) . . . . ?
N22 Cu1 P1 C1 -76.99(7) . . . . ?
N26 Cu1 P1 C1 119.00(7) 3_665 . . . ?
N7 Cu1 P1 C1 16.21(6) . . . . ?
C16 P1 C1 N2 38.49(14) . . . . ?
C10 P1 C1 N2 -67.39(14) . . . . ?
Cu1 P1 C1 N2 165.37(11) . . . . ?
C16 P1 C1 C6 -137.91(13) . . . . ?
C10 P1 C1 C6 116.20(12) . . . . ?
Cu1 P1 C1 C6 -11.03(13) . . . . ?
C6 C1 N2 C3 2.0(3) . . . . ?
P1 C1 N2 C3 -174.26(14) . . . . ?
C1 N2 C3 C4 2.4(3) . . . . ?
N2 C3 C4 C5 -3.4(3) . . . . ?
C3 C4 C5 C6 0.0(3) . . . . ?
N2 C1 C6 C5 -5.1(2) . . . . ?
P1 C1 C6 C5 171.06(12) . . . . ?
N2 C1 C6 N7 173.37(15) . . . . ?
P1 C1 C6 N7 -10.4(2) . . . . ?
C4 C5 C6 C1 4.0(3) . . . . ?
C4 C5 C6 N7 -174.46(17) . . . . ?
C1 C6 N7 C8 -89.32(19) . . . . ?
C5 C6 N7 C8 89.1(2) . . . . ?
C1 C6 N7 C9 145.91(17) . . . . ?
C5 C6 N7 C9 -35.7(2) . . . . ?
C1 C6 N7 Cu1 24.05(17) . . . . ?
C5 C6 N7 Cu1 -157.55(13) . . . . ?
N22 Cu1 N7 C6 103.10(10) . . . . ?
N26 Cu1 N7 C6 -144.74(10) 3_665 . . . ?
P1 Cu1 N7 C6 -23.80(9) . . . . ?
N22 Cu1 N7 C8 -139.77(12) . . . . ?
N26 Cu1 N7 C8 -27.61(12) 3_665 . . . ?
P1 Cu1 N7 C8 93.33(11) . . . . ?
N22 Cu1 N7 C9 -21.71(15) . . . . ?
N26 Cu1 N7 C9 90.44(15) 3_665 . . . ?
P1 Cu1 N7 C9 -148.61(14) . . . . ?
C16 P1 C10 C15 -103.08(15) . . . . ?
C1 P1 C10 C15 1.36(15) . . . . ?
Cu1 P1 C10 C15 118.56(13) . . . . ?
C16 P1 C10 C11 76.34(14) . . . . ?
C1 P1 C10 C11 -179.22(13) . . . . ?
Cu1 P1 C10 C11 -62.02(14) . . . . ?
C15 C10 C11 C12 0.6(3) . . . . ?
P1 C10 C11 C12 -178.87(15) . . . . ?
C10 C11 C12 C13 -0.4(3) . . . . ?
C11 C12 C13 C14 0.3(3) . . . . ?
C12 C13 C14 C15 -0.5(3) . . . . ?
C11 C10 C15 C14 -0.8(3) . . . . ?
P1 C10 C15 C14 178.64(14) . . . . ?
C13 C14 C15 C10 0.8(3) . . . . ?
C10 P1 C16 C21 -154.67(18) . . . . ?
C1 P1 C16 C21 98.72(18) . . . . ?
Cu1 P1 C16 C21 -16.8(2) . . . . ?
C10 P1 C16 C17 25.75(17) . . . . ?
C1 P1 C16 C17 -80.86(17) . . . . ?
Cu1 P1 C16 C17 163.60(14) . . . . ?
C21 C16 C17 C18 -2.3(3) . . . . ?
P1 C16 C17 C18 177.32(18) . . . . ?
C16 C17 C18 C19 -0.1(4) . . . . ?
C17 C18 C19 C20 1.8(4) . . . . ?
C18 C19 C20 C21 -1.2(5) . . . . ?
C17 C16 C21 C20 2.9(4) . . . . ?
P1 C16 C21 C20 -176.7(2) . . . . ?
C19 C20 C21 C16 -1.3(5) . . . . ?
N26 Cu1 N22 C23 -172.03(16) 3_665 . . . ?
P1 Cu1 N22 C23 22.21(18) . . . . ?
N7 Cu1 N22 C23 -62.18(17) . . . . ?
N26 Cu1 N22 N26 1.24(17) 3_665 . . . ?
P1 Cu1 N22 N26 -164.52(11) . . . . ?
N7 Cu1 N22 N26 111.09(13) . . . . ?
N26 N22 C23 N24 0.1(2) . . . . ?
Cu1 N22 C23 N24 174.37(15) . . . . ?
N22 C23 N24 C25 0.4(3) . . . . ?
C23 N24 C25 N26 -0.8(3) . . . . ?
N24 C25 N26 N22 1.0(3) . . . . ?
N24 C25 N26 Cu1 -172.77(17) . . . 3_665 ?
C23 N22 N26 C25 -0.6(2) . . . . ?
Cu1 N22 N26 C25 -175.29(16) . . . . ?
C23 N22 N26 Cu1 173.21(13) . . . 3_665 ?
Cu1 N22 N26 Cu1 -1.5(2) . . . 3_665 ?
